data_7247582
loop_
_publ_author_name
'Sobczak, Paulina'
'Siera\'nski, Tomasz'
'\'Swi\;atkowski, Marcin'
'Trz\;esowska-Kruszy\'nska, Agata'

_publ_section_title
;
 New Schiff base salts as sources of blue and green light in the solid
 state: the role of the anion and protonation
;
_journal_issue 44
_journal_name_full CrystEngComm
_journal_page_first 6185
_journal_page_last 6193
_journal_paper_doi 10.1039/D3CE00758H
_journal_volume 25
_journal_year 2023
_chemical_formula_moiety 'C15 H14 N O3, Cl, H2 O'
_chemical_formula_sum 'C15 H16 Cl N O4'
_chemical_formula_weight 309.74
_space_group_crystal_system monoclinic
_space_group_IT_number 14
_space_group_name_Hall '-P 2ybc'
_space_group_name_H-M_alt 'P 1 21/c 1'
_atom_sites_solution_hydrogens mixed
_atom_sites_solution_primary dual
_audit_creation_date 2022-12-08
_audit_creation_method
;
Olex2 1.5-ac5-024
(compiled 2022.04.12 svn.rca3783a0 for Rigaku Oxford Diffraction, GUI svn.r6498)
;
_audit_update_record
;
2023-07-28 deposited with the CCDC.	2023-10-25 downloaded from the CCDC.
;
_cell_angle_alpha 90
_cell_angle_beta 92.1960(10)
_cell_angle_gamma 90
_cell_formula_units_Z 4
_cell_length_a 4.70370(10)
_cell_length_b 20.9656(3)
_cell_length_c 14.8427(2)
_cell_measurement_reflns_used 7863
_cell_measurement_temperature 100.00(13)
_cell_measurement_theta_max 78.5710
_cell_measurement_theta_min 3.6380
_cell_volume 1462.65(4)
_computing_cell_refinement 'CrysAlisPro 1.171.42.68a (Rigaku OD, 2022)'
_computing_data_collection 'CrysAlisPro 1.171.42.68a (Rigaku OD, 2022)'
_computing_data_reduction 'CrysAlisPro 1.171.42.68a (Rigaku OD, 2022)'
_computing_molecular_graphics 'Olex2 1.5-ac5-024 (Dolomanov et al., 2009)'
_computing_publication_material 'Olex2 1.5-ac5-024 (Dolomanov et al., 2009)'
_computing_structure_refinement 'SHELXL 2018/3 (Sheldrick, 2015)'
_computing_structure_solution 'SHELXT  (Sheldrick, 2015)'
_diffrn_ambient_environment N~2~
_diffrn_ambient_temperature 100.00(13)
_diffrn_detector 'Hybrid Pixel Array Detector'
_diffrn_detector_area_resol_mean 5.8140
_diffrn_detector_type 'Pilatus 300K'
_diffrn_measured_fraction_theta_full 1.000
_diffrn_measured_fraction_theta_max 0.936
_diffrn_measurement_details
;
List of Runs (angles in degrees, time in seconds):

  # Type    Start    End  Width  t~exp~   \w     \q     \k     \f   Frames
#--------------------------------------------------------------------------
  1  \w    -25.00  43.00   0.50    1.50    --   49.96 -38.00 150.00  136
  2  \w     36.00 117.00   0.50    4.00    --  107.75-125.00  30.00  162
  3  \w     43.00 105.00   0.50    4.00    --  107.75 -77.00 -60.00  124
  4  \w     43.00 105.00   0.50    4.00    --  107.75 -77.00-150.00  124
  5  \w     97.00 178.00   0.50    4.00    --  107.75  19.00  30.00  162
  6  \w     93.00 178.00   0.50    4.00    --  107.75  57.00 -30.00  170
  7  \w     39.00 110.00   0.50    4.00    --  107.75 -99.00  60.00  142
  8  \w     35.00 121.00   0.50    1.50    --   49.96  57.00  90.00  172
  9  \w     28.00 114.00   0.50    1.50    --   49.96  77.00   0.00  172
 10  \w    -25.00  26.00   0.50    1.50    --   49.96 -19.00 -90.00  102
 11  \w    -26.00  25.00   0.50    1.50    --  -50.71  19.00-180.00  102
 12  \w    -43.00 -11.00   0.50    4.00    --  -86.25  38.00 -30.00   64
 13  \w    -66.00 -15.00   0.50    4.00    --  -86.25  57.00  90.00  102
 14  \w    -92.00 -15.00   0.50    4.00    --  -86.25 125.00  30.00  154
 15  \w    -92.00 -15.00   0.50    4.00    --  -86.25 125.00  90.00  154
 16  \w   -126.00 -40.00   0.50    1.50    --  -50.71 -19.00-120.00  172
 17  \w   -122.00 -36.00   0.50    1.50    --  -50.71 -57.00-180.00  172
 18  \w   -161.00-120.00   0.50    4.00    --  -86.25 -19.00-150.00   82
 19  \w   -157.00 -71.00   0.50    4.00    --  -86.25 -57.00 120.00  172
;
_diffrn_measurement_device 'four-circle diffractometer'
_diffrn_measurement_device_type 'XtaLAB Synergy, Dualflex, Pilatus 300K'
_diffrn_measurement_method '\w scans'
_diffrn_orient_matrix_type 'CrysAlisPro convention (1999,Acta A55,543-557)'
_diffrn_orient_matrix_UB_11 0.0105595000
_diffrn_orient_matrix_UB_12 -0.0612057000
_diffrn_orient_matrix_UB_13 -0.0572196000
_diffrn_orient_matrix_UB_21 -0.0437591000
_diffrn_orient_matrix_UB_22 -0.0405274000
_diffrn_orient_matrix_UB_23 0.0849466000
_diffrn_orient_matrix_UB_31 -0.3246003000
_diffrn_orient_matrix_UB_32 0.0034836000
_diffrn_orient_matrix_UB_33 -0.0172954000
_diffrn_radiation_monochromator mirror
_diffrn_radiation_probe x-ray
_diffrn_radiation_type 'Cu K\a'
_diffrn_radiation_wavelength 1.54184
_diffrn_reflns_av_R_equivalents 0.0296
_diffrn_reflns_av_unetI/netI 0.0230
_diffrn_reflns_Laue_measured_fraction_full 1.000
_diffrn_reflns_Laue_measured_fraction_max 0.936
_diffrn_reflns_limit_h_max 4
_diffrn_reflns_limit_h_min -5
_diffrn_reflns_limit_k_max 26
_diffrn_reflns_limit_k_min -25
_diffrn_reflns_limit_l_max 18
_diffrn_reflns_limit_l_min -18
_diffrn_reflns_number 14629
_diffrn_reflns_point_group_measured_fraction_full 1.000
_diffrn_reflns_point_group_measured_fraction_max 0.936
_diffrn_reflns_theta_full 67.684
_diffrn_reflns_theta_max 78.411
_diffrn_reflns_theta_min 3.650
_diffrn_source 'micro-focus sealed X-ray tube'
_diffrn_source_type 'PhotonJet (Cu) X-ray Source'
_exptl_absorpt_coefficient_mu 2.458
_exptl_absorpt_correction_T_max 0.962
_exptl_absorpt_correction_T_min 0.781
_exptl_absorpt_correction_type analytical
_exptl_absorpt_process_details
;
CrysAlisPro 1.171.42.68a (Rigaku Oxford Diffraction, 2022)
Analytical numeric absorption correction using a multifaceted crystal
model based on expressions derived by R.C. Clark & J.S. Reid.
(Clark, R. C. & Reid, J. S. (1995). Acta Cryst. A51, 887-897)
Empirical absorption correction using spherical harmonics,
implemented in SCALE3 ABSPACK scaling algorithm.
;
_exptl_crystal_colour yellow
_exptl_crystal_colour_primary yellow
_exptl_crystal_density_diffrn 1.407
_exptl_crystal_description block
_exptl_crystal_F_000 648
_exptl_crystal_size_max 0.23
_exptl_crystal_size_mid 0.03
_exptl_crystal_size_min 0.02
_refine_diff_density_max 0.794
_refine_diff_density_min -0.275
_refine_diff_density_rms 0.056
_refine_ls_extinction_method none
_refine_ls_goodness_of_fit_ref 1.044
_refine_ls_hydrogen_treatment constr
_refine_ls_matrix_type full
_refine_ls_number_parameters 192
_refine_ls_number_reflns 2923
_refine_ls_number_restraints 0
_refine_ls_restrained_S_all 1.044
_refine_ls_R_factor_all 0.0460
_refine_ls_R_factor_gt 0.0392
_refine_ls_shift/su_max 0.001
_refine_ls_shift/su_mean 0.000
_refine_ls_structure_factor_coef Fsqd
_refine_ls_weighting_details 'w=1/[\s^2^(Fo^2^)+(0.0459P)^2^+1.4067P] where P=(Fo^2^+2Fc^2^)/3'
_refine_ls_weighting_scheme calc
_refine_ls_wR_factor_gt 0.0992
_refine_ls_wR_factor_ref 0.1029
_reflns_Friedel_coverage 0.000
_reflns_number_gt 2579
_reflns_number_total 2923
_reflns_threshold_expression 'I > 2\s(I)'
_cod_data_source_file d3ce00758h2.cif
_cod_data_source_block ps10_1
_cod_depositor_comments 'Adding full bibliography for 7247579--7247585.cif.'
_cod_database_code 7247582
_shelx_shelxl_version_number 2018/3
_chemical_oxdiff_formula 'C15 H16 Cl1 N1 O4'
_shelx_space_group_comment
;
The symmetry employed for this shelxl refinement is uniquely defined
by the following loop, which should always be used as a source of
symmetry information in preference to the above space-group names.
They are only intended as comments.
;
_shelx_estimated_absorpt_t_max 0.952
_shelx_estimated_absorpt_t_min 0.602
_olex2_refinement_description
;
1. Fixed Uiso
 At 1.2 times of:
  All C(H) groups, All N(H) groups
 At 1.5 times of:
  All C(H,H,H) groups, All O(H) groups, All O(H,H) groups
2.a Riding coordinates:
 O4(H4A,H4B)
2.b Aromatic/amide H refined with riding coordinates:
 N1(H1A), C6(H6), C7(H7), C13(H13), C14(H14), C8(H8), C11(H11), C10(H10),
 C4(H4), C3(H3)
2.c Idealised Me refined as rotating group:
 C15(H15A,H15B,H15C)
2.d Idealised tetrahedral OH refined as rotating group:
 O1(H1)
;
_olex2_submission_special_instructions 'No special instructions were received'
_oxdiff_exptl_absorpt_empirical_details
;
Empirical correction (ABSPACK) includes:
- Absorption correction using spherical harmonics
- Frame scaling
;
_oxdiff_exptl_absorpt_empirical_full_max 1.280
_oxdiff_exptl_absorpt_empirical_full_min 0.556

loop_
_space_group_symop_operation_xyz
'x, y, z'
'-x, y+1/2, -z+1/2'
'-x, -y, -z'
'x, -y-1/2, z-1/2'

loop_
_atom_site_label
_atom_site_type_symbol
_atom_site_fract_x
_atom_site_fract_y
_atom_site_fract_z
_atom_site_U_iso_or_equiv
_atom_site_adp_type
_atom_site_occupancy
_atom_site_site_symmetry_order
_atom_site_calc_flag
_atom_site_refinement_flags_posn
_atom_site_refinement_flags_adp
_atom_site_refinement_flags_occupancy
_atom_site_disorder_assembly
_atom_site_disorder_group
Cl1 Cl 1.81971(9) 0.70728(2) 0.65066(3) 0.01811(13) Uani 1 1 d . . . . .
O3 O -0.7171(3) 0.05449(6) 0.53409(8) 0.0184(3) Uani 1 1 d . . . . .
O2 O 1.2307(3) 0.46262(7) 0.75444(9) 0.0248(3) Uani 1 1 d . . . . .
O1 O 1.0945(3) 0.49562(7) 0.61621(10) 0.0300(4) Uani 1 1 d . . . . .
H1 H 1.201888 0.526591 0.629003 0.045 Uiso 1 1 calc R U . . .
N1 N 0.2536(3) 0.26002(7) 0.64747(10) 0.0164(3) Uani 1 1 d . . . . .
H1A H 0.223816 0.238768 0.697362 0.020 Uiso 1 1 calc R U . . .
O4 O 1.3234(3) 0.60744(7) 0.63941(10) 0.0296(3) Uani 1 1 d . . . . .
H4A H 1.479258 0.629855 0.642578 0.044 Uiso 1 1 d R U . . .
H4B H 1.187798 0.635594 0.636398 0.044 Uiso 1 1 d R U . . .
C12 C -0.5182(4) 0.09984(8) 0.55088(12) 0.0152(4) Uani 1 1 d . . . . .
C9 C -0.1097(4) 0.19536(8) 0.57138(12) 0.0168(4) Uani 1 1 d . . . . .
C5 C 0.4660(4) 0.30944(8) 0.65186(12) 0.0155(4) Uani 1 1 d . . . . .
C2 C 0.8743(4) 0.40452(8) 0.67239(12) 0.0156(4) Uani 1 1 d . . . . .
C6 C 0.6203(4) 0.31548(9) 0.73336(12) 0.0162(4) Uani 1 1 d . . . . .
H6 H 0.585808 0.287342 0.781904 0.019 Uiso 1 1 calc R U . . .
C7 C 0.8242(4) 0.36285(8) 0.74306(12) 0.0158(4) Uani 1 1 d . . . . .
H7 H 0.930906 0.366954 0.798416 0.019 Uiso 1 1 calc R U . . .
C1 C 1.0866(4) 0.45640(8) 0.68687(12) 0.0171(4) Uani 1 1 d . . . . .
C13 C -0.3730(4) 0.10748(8) 0.63429(12) 0.0167(4) Uani 1 1 d . . . . .
H13 H -0.412716 0.080299 0.683450 0.020 Uiso 1 1 calc R U . . .
C14 C -0.1716(4) 0.15498(9) 0.64413(12) 0.0188(4) Uani 1 1 d . . . . .
H14 H -0.073114 0.160613 0.700649 0.023 Uiso 1 1 calc R U . . .
C15 C -0.7735(4) 0.01067(9) 0.60532(12) 0.0186(4) Uani 1 1 d . . . . .
H15A H -0.922862 -0.019198 0.585006 0.028 Uiso 1 1 calc R U . . .
H15B H -0.836453 0.034313 0.657911 0.028 Uiso 1 1 calc R U . . .
H15C H -0.599704 -0.013081 0.621763 0.028 Uiso 1 1 calc R U . . .
C8 C 0.1023(4) 0.24421(8) 0.57589(12) 0.0164(4) Uani 1 1 d . . . . .
H8 H 0.135341 0.267035 0.522000 0.020 Uiso 1 1 calc R U . . .
C11 C -0.4643(4) 0.14058(9) 0.47844(12) 0.0185(4) Uani 1 1 d . . . . .
H11 H -0.567821 0.135809 0.422628 0.022 Uiso 1 1 calc R U . . .
C10 C -0.2614(4) 0.18732(9) 0.48860(12) 0.0180(4) Uani 1 1 d . . . . .
H10 H -0.222995 0.214499 0.439309 0.022 Uiso 1 1 calc R U . . .
C4 C 0.5165(4) 0.34961(9) 0.58006(12) 0.0200(4) Uani 1 1 d . . . . .
H4 H 0.412965 0.344609 0.524298 0.024 Uiso 1 1 calc R U . . .
C3 C 0.7201(4) 0.39722(9) 0.59054(12) 0.0205(4) Uani 1 1 d . . . . .
H3 H 0.754958 0.425098 0.541727 0.025 Uiso 1 1 calc R U . . .

loop_
_atom_site_aniso_label
_atom_site_aniso_U_11
_atom_site_aniso_U_22
_atom_site_aniso_U_33
_atom_site_aniso_U_23
_atom_site_aniso_U_13
_atom_site_aniso_U_12
Cl1 0.0197(2) 0.0214(2) 0.0133(2) -0.00025(15) 0.00094(15) -0.00155(17)
O3 0.0164(6) 0.0199(6) 0.0185(6) 0.0015(5) -0.0028(5) -0.0063(5)
O2 0.0229(7) 0.0265(7) 0.0250(7) -0.0043(6) -0.0008(6) -0.0060(6)
O1 0.0373(9) 0.0242(7) 0.0282(8) 0.0037(6) -0.0039(6) -0.0141(6)
N1 0.0165(8) 0.0171(7) 0.0155(7) -0.0012(6) 0.0008(6) 0.0012(6)
O4 0.0282(8) 0.0240(7) 0.0366(9) -0.0023(6) 0.0008(6) -0.0040(6)
C12 0.0119(8) 0.0152(8) 0.0184(9) -0.0022(7) 0.0021(7) 0.0001(7)
C9 0.0137(9) 0.0144(8) 0.0224(9) -0.0022(7) 0.0031(7) 0.0003(7)
C5 0.0124(9) 0.0158(8) 0.0184(9) -0.0049(7) 0.0010(7) 0.0006(7)
C2 0.0128(9) 0.0176(8) 0.0164(9) -0.0041(7) 0.0024(7) 0.0006(7)
C6 0.0152(9) 0.0182(8) 0.0154(8) -0.0008(7) 0.0014(7) 0.0004(7)
C7 0.0137(9) 0.0194(8) 0.0141(8) -0.0032(7) -0.0011(7) -0.0006(7)
C1 0.0157(9) 0.0163(8) 0.0195(9) -0.0048(7) 0.0028(7) -0.0010(7)
C13 0.0164(9) 0.0172(8) 0.0164(9) 0.0010(7) 0.0002(7) -0.0006(7)
C14 0.0184(9) 0.0186(9) 0.0191(9) -0.0021(7) -0.0026(7) 0.0005(7)
C15 0.0171(9) 0.0182(9) 0.0202(9) 0.0024(7) -0.0024(7) -0.0050(7)
C8 0.0161(9) 0.0170(8) 0.0163(9) -0.0011(7) 0.0011(7) 0.0022(7)
C11 0.0181(9) 0.0215(9) 0.0156(9) -0.0004(7) -0.0006(7) -0.0002(7)
C10 0.0181(9) 0.0190(9) 0.0172(9) 0.0006(7) 0.0035(7) 0.0007(7)
C4 0.0206(10) 0.0236(9) 0.0154(9) -0.0033(7) -0.0038(7) -0.0008(8)
C3 0.0236(10) 0.0234(9) 0.0145(9) 0.0018(7) 0.0004(7) -0.0001(8)

loop_
_atom_type_symbol
_atom_type_description
_atom_type_scat_dispersion_real
_atom_type_scat_dispersion_imag
_atom_type_scat_source
C C 0.0181 0.0091 'International Tables Vol C Tables 4.2.6.8 and 6.1.1.4'
H H 0.0000 0.0000 'International Tables Vol C Tables 4.2.6.8 and 6.1.1.4'
Cl Cl 0.3639 0.7018 'International Tables Vol C Tables 4.2.6.8 and 6.1.1.4'
N N 0.0311 0.0180 'International Tables Vol C Tables 4.2.6.8 and 6.1.1.4'
O O 0.0492 0.0322 'International Tables Vol C Tables 4.2.6.8 and 6.1.1.4'

loop_
_exptl_crystal_face_index_h
_exptl_crystal_face_index_k
_exptl_crystal_face_index_l
_exptl_crystal_face_perp_dist
-3 -2 0 0.1211
3 -1 1 0.1020
0 12 -5 0.0130
0 8 8 0.0064
0 8 -8 0.0055
0 -10 -6 0.0137
0 -14 0 0.0155
0 -7 8 0.0111

loop_
_geom_angle_atom_site_label_1
_geom_angle_atom_site_label_2
_geom_angle_atom_site_label_3
_geom_angle
_geom_angle_site_symmetry_1
_geom_angle_site_symmetry_3
_geom_angle_publ_flag
C12 O3 C15 117.50(13) . . ?
C1 O1 H1 109.5 . . ?
C5 N1 H1A 117.3 . . ?
C8 N1 H1A 117.3 . . ?
C8 N1 C5 125.34(16) . . ?
H4A O4 H4B 104.6 . . ?
O3 C12 C13 123.70(16) . . ?
O3 C12 C11 115.55(15) . . ?
C13 C12 C11 120.75(16) . . ?
C14 C9 C8 123.92(17) . . ?
C10 C9 C14 118.94(16) . . ?
C10 C9 C8 117.14(16) . . ?
C6 C5 N1 116.27(16) . . ?
C4 C5 N1 122.81(16) . . ?
C4 C5 C6 120.92(17) . . ?
C7 C2 C1 118.84(16) . . ?
C7 C2 C3 119.24(17) . . ?
C3 C2 C1 121.91(17) . . ?
C5 C6 H6 120.3 . . ?
C7 C6 C5 119.45(17) . . ?
C7 C6 H6 120.3 . . ?
C2 C7 H7 119.7 . . ?
C6 C7 C2 120.55(16) . . ?
C6 C7 H7 119.7 . . ?
O2 C1 O1 124.06(17) . . ?
O2 C1 C2 123.84(17) . . ?
O1 C1 C2 112.09(15) . . ?
C12 C13 H13 120.5 . . ?
C14 C13 C12 119.10(17) . . ?
C14 C13 H13 120.5 . . ?
C9 C14 H14 119.6 . . ?
C13 C14 C9 120.89(17) . . ?
C13 C14 H14 119.6 . . ?
O3 C15 H15A 109.5 . . ?
O3 C15 H15B 109.5 . . ?
O3 C15 H15C 109.5 . . ?
H15A C15 H15B 109.5 . . ?
H15A C15 H15C 109.5 . . ?
H15B C15 H15C 109.5 . . ?
N1 C8 C9 125.49(17) . . ?
N1 C8 H8 117.3 . . ?
C9 C8 H8 117.3 . . ?
C12 C11 H11 120.1 . . ?
C10 C11 C12 119.71(17) . . ?
C10 C11 H11 120.1 . . ?
C9 C10 H10 119.7 . . ?
C11 C10 C9 120.57(17) . . ?
C11 C10 H10 119.7 . . ?
C5 C4 H4 120.4 . . ?
C5 C4 C3 119.26(16) . . ?
C3 C4 H4 120.4 . . ?
C2 C3 H3 119.7 . . ?
C4 C3 C2 120.56(17) . . ?
C4 C3 H3 119.7 . . ?

loop_
_geom_bond_atom_site_label_1
_geom_bond_atom_site_label_2
_geom_bond_distance
_geom_bond_site_symmetry_2
_geom_bond_publ_flag
O3 C12 1.350(2) . ?
O3 C15 1.433(2) . ?
O2 C1 1.196(2) . ?
O1 H1 0.8400 . ?
O1 C1 1.334(2) . ?
N1 H1A 0.8800 . ?
N1 C5 1.439(2) . ?
N1 C8 1.299(2) . ?
O4 H4A 0.8703 . ?
O4 H4B 0.8690 . ?
C12 C13 1.400(2) . ?
C12 C11 1.404(3) . ?
C9 C14 1.411(3) . ?
C9 C8 1.429(3) . ?
C9 C10 1.407(3) . ?
C5 C6 1.392(2) . ?
C5 C4 1.386(3) . ?
C2 C7 1.392(3) . ?
C2 C1 1.487(2) . ?
C2 C3 1.399(2) . ?
C6 H6 0.9500 . ?
C6 C7 1.385(3) . ?
C7 H7 0.9500 . ?
C13 H13 0.9500 . ?
C13 C14 1.378(3) . ?
C14 H14 0.9500 . ?
C15 H15A 0.9800 . ?
C15 H15B 0.9800 . ?
C15 H15C 0.9800 . ?
C8 H8 0.9500 . ?
C11 H11 0.9500 . ?
C11 C10 1.372(3) . ?
C10 H10 0.9500 . ?
C4 H4 0.9500 . ?
C4 C3 1.388(3) . ?
C3 H3 0.9500 . ?

loop_
_geom_torsion_atom_site_label_1
_geom_torsion_atom_site_label_2
_geom_torsion_atom_site_label_3
_geom_torsion_atom_site_label_4
_geom_torsion
_geom_torsion_site_symmetry_1
_geom_torsion_site_symmetry_2
_geom_torsion_site_symmetry_3
_geom_torsion_site_symmetry_4
_geom_torsion_publ_flag
O3 C12 C13 C14 179.41(16) . . . . ?
O3 C12 C11 C10 -178.70(16) . . . . ?
N1 C5 C6 C7 -178.71(16) . . . . ?
N1 C5 C4 C3 178.27(17) . . . . ?
C12 C13 C14 C9 -0.4(3) . . . . ?
C12 C11 C10 C9 -0.9(3) . . . . ?
C5 N1 C8 C9 -179.70(16) . . . . ?
C5 C6 C7 C2 0.4(3) . . . . ?
C5 C4 C3 C2 0.4(3) . . . . ?
C6 C5 C4 C3 -1.3(3) . . . . ?
C7 C2 C1 O2 4.4(3) . . . . ?
C7 C2 C1 O1 -174.69(16) . . . . ?
C7 C2 C3 C4 0.9(3) . . . . ?
C1 C2 C7 C6 177.47(16) . . . . ?
C1 C2 C3 C4 -177.85(17) . . . . ?
C13 C12 C11 C10 1.8(3) . . . . ?
C14 C9 C8 N1 -3.8(3) . . . . ?
C14 C9 C10 C11 -0.6(3) . . . . ?
C15 O3 C12 C13 -2.3(2) . . . . ?
C15 O3 C12 C11 178.29(15) . . . . ?
C8 N1 C5 C6 -175.10(17) . . . . ?
C8 N1 C5 C4 5.3(3) . . . . ?
C8 C9 C14 C13 -177.97(17) . . . . ?
C8 C9 C10 C11 178.68(17) . . . . ?
C11 C12 C13 C14 -1.2(3) . . . . ?
C10 C9 C14 C13 1.3(3) . . . . ?
C10 C9 C8 N1 176.96(17) . . . . ?
C4 C5 C6 C7 0.8(3) . . . . ?
C3 C2 C7 C6 -1.3(3) . . . . ?
C3 C2 C1 O2 -176.84(18) . . . . ?
C3 C2 C1 O1 4.0(2) . . . . ?

loop_
_exptl_oxdiff_crystal_face_indexfrac_h
_exptl_oxdiff_crystal_face_indexfrac_k
_exptl_oxdiff_crystal_face_indexfrac_l
_exptl_oxdiff_crystal_face_x
_exptl_oxdiff_crystal_face_y
_exptl_oxdiff_crystal_face_z
-3.0225 -1.7366 -0.2541 0.0889 0.1811 0.9794
2.9952 -0.9379 1.3946 0.0092 0.0254 -0.9996
-0.2263 11.5327 -5.0315 -0.4204 -0.8849 0.2007
0.1352 7.9968 7.7621 -0.9322 0.3294 -0.1503
0.0257 7.7865 -7.8975 -0.0244 -0.9876 0.1554
0.0534 -10.2142 -6.3658 0.9900 -0.1291 0.0572
0.0530 -13.6021 0.1989 0.8217 0.5658 -0.0680
0.0149 -6.5947 8.4188 -0.0779 0.9818 -0.1734
